data_1551277
loop_
_publ_author_name
'Evijola Llabani'
'Robert W. Hicklin'
'Hyang Yeon Lee'
'Stephen E. Motika'
'Lisa A. Crawford'
'Eranthie Weerapana'
'Paul J. Hergenrother'

_publ_section_title
;
 Diverse compounds from pleuromutilin lead to a thioredoxin inhibitor and
 inducer of ferroptosis
;
_journal_name_full 'Nature Chemistry'
_journal_page_first 521
_journal_page_last 532
_journal_paper_doi 10.1038/s41557-019-0261-6
_journal_volume 11
_journal_year 2019
_chemical_absolute_configuration ad
_chemical_formula_moiety 'C22 H31 Cl O3'
_chemical_formula_sum 'C22 H31 Cl O3'
_chemical_formula_weight 378.92
_space_group_IT_number 145
_space_group_name_Hall 'P 32'
_space_group_name_H-M_alt 'P 32'
_symmetry_cell_setting trigonal
_symmetry_space_group_name_Hall 'P 32'
_symmetry_space_group_name_H-M 'P 32'
_atom_sites_solution_hydrogens geom
_atom_sites_solution_primary direct
_atom_sites_solution_secondary difmap
_cell_angle_alpha 90.00
_cell_angle_beta 90.00
_cell_angle_gamma 120.00
_cell_formula_units_Z 3
_cell_length_a 13.1784(16)
_cell_length_b 13.1784(16)
_cell_length_c 9.8668(12)
_cell_measurement_reflns_used 8100
_cell_measurement_temperature 183(2)
_cell_measurement_theta_max 26.42
_cell_measurement_theta_min 2.73
_cell_volume 1484.0(3)
_computing_cell_refinement 'SAINT V7.68A (Bruker, 2005)'
_computing_data_collection 'APEX2 V2010.11-3 (Bruker, 2010)'
_computing_data_reduction
; 
SAINT V7.68A, XPREP V2005/2, SADABS V2007/4, TWINABS V2007/5 
(Bruker, 2005 & 2007) 
;
_computing_molecular_graphics
; 
SHELXTL V6.12 (Bruker, 2005), CrystalMaker v2.1.3 (CrystalMaker, 1994) 
;
_computing_publication_material 'XCIF V6.12 (Bruker, 2005)'
_computing_structure_refinement 'SHELXTL V6.12 (Bruker, 2005)'
_computing_structure_solution 'SHELXTL V6.12 (Bruker, 2005)'
_diffrn_ambient_temperature 183(2)
_diffrn_measured_fraction_theta_full 0.999
_diffrn_measured_fraction_theta_max 0.999
_diffrn_measurement_device 'Siemens Platform/ApexII CCD'
_diffrn_measurement_method 'profile data from \f and \w scans'
_diffrn_radiation_monochromator graphite
_diffrn_radiation_source 'normal-focus sealed tube'
_diffrn_radiation_type MoK\a
_diffrn_radiation_wavelength 0.71073
_diffrn_radiation_wavelength_id bm61uas
_diffrn_reflns_av_R_equivalents 0.0332
_diffrn_reflns_av_sigmaI/netI 0.0245
_diffrn_reflns_limit_h_max 16
_diffrn_reflns_limit_h_min -16
_diffrn_reflns_limit_k_max 16
_diffrn_reflns_limit_k_min -16
_diffrn_reflns_limit_l_max 12
_diffrn_reflns_limit_l_min -12
_diffrn_reflns_number 17657
_diffrn_reflns_theta_full 26.44
_diffrn_reflns_theta_max 26.44
_diffrn_reflns_theta_min 1.78
_exptl_absorpt_coefficient_mu 0.212
_exptl_absorpt_correction_T_max 0.9701
_exptl_absorpt_correction_T_min 0.9358
_exptl_absorpt_correction_type integration
_exptl_absorpt_process_details 'SHELXTL/XPREP V2005/2 (Bruker, 2005)'
_exptl_crystal_colour colourless
_exptl_crystal_density_diffrn 1.272
_exptl_crystal_density_method 'not measured'
_exptl_crystal_description Prism
_exptl_crystal_F_000 612
_exptl_crystal_id bm61uas
_exptl_crystal_preparation
; 
The data crystal was mounted using oil (Parantone-N, Exxon) to a 
0.3 mm cryo-loop (Hampton Research) with the (2 -3 2) 
scattering planes roughly normal to the spindle axis. 
;
_exptl_crystal_size_max 0.487
_exptl_crystal_size_mid 0.262
_exptl_crystal_size_min 0.25
_refine_diff_density_max 0.153
_refine_diff_density_min -0.136
_refine_diff_density_rms 0.034
_refine_ls_abs_structure_details
; 
Flack (1983),  2033 Friedels 
Hooft,R.; Straver, L.; Spek, A. (2008) 
;
_refine_ls_abs_structure_Flack 0.01(4)
_refine_ls_extinction_method none
_refine_ls_goodness_of_fit_ref 1.031
_refine_ls_hydrogen_treatment mixed
_refine_ls_matrix_type full
_refine_ls_number_parameters 244
_refine_ls_number_reflns 4075
_refine_ls_number_restraints 3
_refine_ls_restrained_S_all 1.031
_refine_ls_R_factor_all 0.0292
_refine_ls_R_factor_gt 0.0273
_refine_ls_shift/su_max 0.000
_refine_ls_shift/su_mean 0.000
_refine_ls_structure_factor_coef Fsqd
_refine_ls_weighting_details 'calc w=1/[\s^2^(Fo^2^)+(0.0391P)^2^+0.1780P] where P=(Fo^2^+2Fc^2^)/3'
_refine_ls_weighting_scheme calc
_refine_ls_wR_factor_gt 0.0675
_refine_ls_wR_factor_ref 0.0689
_reflns_number_gt 3903
_reflns_number_total 4075
_reflns_threshold_expression >2sigma(I)
_cod_data_source_file 41557_2019_261_MOESM98_ESM.cif
_cod_data_source_block bm61uas
_cod_depositor_comments
;
The following automatic conversions were performed:

data item '_symmetry_cell_setting' value 'Trigonal' was changed to
'trigonal' in accordance with the built-in table derived from the CIF
Core dictionary named 'cif_core.dic' version 2.4.5 last updated on
2014-11-21.

Automatic conversion script
Id: cif_fix_values 6909 2019-04-08 15:41:33Z antanas 
;
_cod_original_cell_volume 1484.0(5)
_cod_original_sg_symbol_H-M 'P3(2)   '
_cod_database_code 1551277
_refine_ls_abs_structure_hooft 0.004(17)

loop_
_symmetry_equiv_pos_as_xyz
'x, y, z'
'-y, x-y, z+2/3'
'-x+y, -x, z+1/3'

loop_
_atom_site_label
_atom_site_type_symbol
_atom_site_fract_x
_atom_site_fract_y
_atom_site_fract_z
_atom_site_U_iso_or_equiv
_atom_site_adp_type
_atom_site_occupancy
_atom_site_symmetry_multiplicity
_atom_site_calc_flag
_atom_site_refinement_flags
_atom_site_disorder_assembly
_atom_site_disorder_group
Cl1 Cl 0.25469(4) 0.60397(4) 0.32584(4) 0.03688(11) Uani 1 1 d . . .
O1 O 0.38606(8) 0.43266(8) 0.50860(10) 0.0225(2) Uani 1 1 d . . .
O2 O 0.20880(10) 0.41859(11) 0.52371(12) 0.0375(3) Uani 1 1 d . . .
O3 O 0.58222(12) 0.17171(12) 0.63156(13) 0.0438(3) Uani 1 1 d . . .
C1 C 0.35047(12) 0.33623(12) 0.60723(13) 0.0199(3) Uani 1 1 d D . .
H1 H 0.2647(3) 0.2836(12) 0.5913(17) 0.024 Uiso 1 1 d D . .
C2 C 0.42183(12) 0.27403(12) 0.57465(13) 0.0211(3) Uani 1 1 d . . .
C3 C 0.35610(14) 0.17399(13) 0.46934(14) 0.0250(3) Uani 1 1 d . . .
H3 H 0.4068 0.1390 0.4511 0.030 Uiso 1 1 calc R . .
C4 C 0.23905(14) 0.07538(13) 0.52574(14) 0.0266(3) Uani 1 1 d . . .
H4A H 0.1843 0.1057 0.5361 0.032 Uiso 1 1 calc R . .
H4B H 0.2046 0.0107 0.4590 0.032 Uiso 1 1 calc R . .
C5 C 0.25006(14) 0.02630(13) 0.66254(14) 0.0254(3) Uani 1 1 d . . .
H5A H 0.2933 -0.0165 0.6493 0.031 Uiso 1 1 calc R . .
H5B H 0.1707 -0.0304 0.6962 0.031 Uiso 1 1 calc R . .
C6 C 0.31433(13) 0.12310(12) 0.77054(13) 0.0214(3) Uani 1 1 d . . .
C7 C 0.23305(12) 0.16918(12) 0.82204(13) 0.0210(3) Uani 1 1 d D . .
H7 H 0.1814(12) 0.1666(15) 0.7463(12) 0.025 Uiso 1 1 d D . .
C8 C 0.30458(12) 0.29898(12) 0.86834(14) 0.0200(3) Uani 1 1 d . . .
H8 H 0.3678 0.3053 0.9299 0.024 Uiso 1 1 calc R . .
C9 C 0.36646(12) 0.38875(12) 0.74965(13) 0.0205(3) Uani 1 1 d . . .
H9A H 0.3367 0.4444 0.7491 0.025 Uiso 1 1 calc R . .
H9B H 0.4514 0.4343 0.7695 0.025 Uiso 1 1 calc R . .
C10 C 0.30577(13) 0.46323(12) 0.47787(14) 0.0229(3) Uani 1 1 d . . .
C11 C 0.35783(14) 0.56248(13) 0.37598(15) 0.0267(3) Uani 1 1 d . . .
H11A H 0.3845 0.5376 0.2952 0.032 Uiso 1 1 calc R . .
H11B H 0.4269 0.6308 0.4165 0.032 Uiso 1 1 calc R . .
C12 C 0.54646(13) 0.36409(14) 0.52628(16) 0.0278(3) Uani 1 1 d . . .
H12A H 0.5886 0.3232 0.5010 0.042 Uiso 1 1 calc R . .
H12B H 0.5886 0.4196 0.5996 0.042 Uiso 1 1 calc R . .
H12C H 0.5413 0.4067 0.4476 0.042 Uiso 1 1 calc R . .
C13 C 0.43133(12) 0.21756(12) 0.70723(14) 0.0201(3) Uani 1 1 d . . .
H13 H 0.4682 0.2823 0.7752 0.024 Uiso 1 1 calc R . .
C14 C 0.50437(14) 0.15669(14) 0.70806(15) 0.0273(3) Uani 1 1 d . . .
C15 C 0.46326(16) 0.07176(15) 0.82683(16) 0.0321(3) Uani 1 1 d . . .
H15A H 0.5266 0.0957 0.8946 0.039 Uiso 1 1 calc R . .
H15B H 0.4390 -0.0086 0.7956 0.039 Uiso 1 1 calc R . .
C16 C 0.35937(15) 0.07683(14) 0.88752(14) 0.0270(3) Uani 1 1 d . . .
H16A H 0.3843 0.1307 0.9662 0.032 Uiso 1 1 calc R . .
H16B H 0.2976 -0.0019 0.9172 0.032 Uiso 1 1 calc R . .
C17 C 0.33401(17) 0.21517(15) 0.33285(16) 0.0363(4) Uani 1 1 d . . .
H17A H 0.2958 0.1483 0.2708 0.054 Uiso 1 1 calc R . .
H17B H 0.4088 0.2746 0.2940 0.054 Uiso 1 1 calc R . .
H17C H 0.2833 0.2489 0.3465 0.054 Uiso 1 1 calc R . .
C18 C 0.15001(14) 0.08953(13) 0.93422(16) 0.0304(3) Uani 1 1 d . . .
H18A H 0.0865 0.1069 0.9473 0.046 Uiso 1 1 calc R . .
H18B H 0.1938 0.1037 1.0190 0.046 Uiso 1 1 calc R . .
H18C H 0.1169 0.0073 0.9077 0.046 Uiso 1 1 calc R . .
C19 C 0.23018(13) 0.33552(12) 0.95003(14) 0.0221(3) Uani 1 1 d . . .
C20 C 0.13232(14) 0.33609(14) 0.87732(16) 0.0294(3) Uani 1 1 d . . .
H20 H 0.1097 0.2954 0.7934 0.035 Uiso 1 1 calc R . .
C21 C 0.07355(16) 0.38708(17) 0.9170(2) 0.0389(4) Uani 1 1 d . . .
H21A H 0.0928 0.4289 1.0003 0.047 Uiso 1 1 calc R . .
H21B H 0.0118 0.3822 0.8625 0.047 Uiso 1 1 calc R . .
C22 C 0.25276(15) 0.36346(14) 1.08032(16) 0.0309(3) Uani 1 1 d . . .
H22A H 0.2050 0.3850 1.1308 0.037 Uiso 1 1 calc R . .
H22B H 0.3166 0.3619 1.1229 0.037 Uiso 1 1 calc R . .

loop_
_atom_site_aniso_label
_atom_site_aniso_U_11
_atom_site_aniso_U_22
_atom_site_aniso_U_33
_atom_site_aniso_U_23
_atom_site_aniso_U_13
_atom_site_aniso_U_12
Cl1 0.0469(2) 0.0467(2) 0.03255(18) 0.01029(17) 0.00215(16) 0.0350(2)
O1 0.0228(5) 0.0211(5) 0.0251(5) 0.0057(4) 0.0022(4) 0.0121(4)
O2 0.0240(6) 0.0424(7) 0.0469(7) 0.0178(5) 0.0054(5) 0.0172(5)
O3 0.0510(8) 0.0567(8) 0.0456(7) 0.0075(6) 0.0122(6) 0.0432(7)
C1 0.0204(7) 0.0163(6) 0.0220(7) 0.0029(5) 0.0006(5) 0.0085(6)
C2 0.0245(7) 0.0215(7) 0.0197(6) 0.0005(5) 0.0002(5) 0.0131(6)
C3 0.0342(8) 0.0250(7) 0.0196(7) -0.0029(5) -0.0026(6) 0.0175(7)
C4 0.0309(8) 0.0229(7) 0.0254(7) -0.0072(6) -0.0081(6) 0.0130(6)
C5 0.0314(8) 0.0171(7) 0.0268(7) -0.0018(5) -0.0017(6) 0.0114(6)
C6 0.0260(7) 0.0181(7) 0.0209(6) 0.0012(5) -0.0013(5) 0.0117(6)
C7 0.0221(7) 0.0179(6) 0.0214(6) 0.0001(5) 0.0007(5) 0.0088(6)
C8 0.0196(6) 0.0206(7) 0.0210(6) 0.0002(5) -0.0002(5) 0.0110(6)
C9 0.0218(7) 0.0161(6) 0.0243(7) 0.0006(5) 0.0018(5) 0.0099(5)
C10 0.0237(7) 0.0210(7) 0.0244(7) -0.0012(5) -0.0042(6) 0.0115(6)
C11 0.0299(8) 0.0303(8) 0.0264(7) 0.0050(6) 0.0010(6) 0.0198(7)
C12 0.0261(7) 0.0297(8) 0.0306(7) 0.0032(6) 0.0059(6) 0.0162(7)
C13 0.0222(7) 0.0200(7) 0.0205(6) -0.0022(5) -0.0015(5) 0.0123(6)
C14 0.0317(8) 0.0299(8) 0.0270(7) -0.0047(6) -0.0044(6) 0.0204(7)
C15 0.0443(9) 0.0351(9) 0.0283(7) 0.0007(6) -0.0067(7) 0.0284(8)
C16 0.0373(8) 0.0254(7) 0.0219(7) 0.0019(5) -0.0020(6) 0.0184(7)
C17 0.0518(11) 0.0349(9) 0.0225(7) -0.0015(6) -0.0065(7) 0.0219(8)
C18 0.0312(8) 0.0213(7) 0.0331(8) 0.0039(6) 0.0081(6) 0.0090(6)
C19 0.0218(7) 0.0184(6) 0.0255(7) 0.0005(5) 0.0028(5) 0.0096(6)
C20 0.0270(8) 0.0322(8) 0.0313(8) 0.0002(6) 0.0008(6) 0.0166(7)
C21 0.0370(9) 0.0411(10) 0.0473(9) 0.0100(8) 0.0080(8) 0.0262(8)
C22 0.0322(8) 0.0317(8) 0.0282(8) -0.0038(6) 0.0022(6) 0.0157(7)

loop_
_atom_type_symbol
_atom_type_description
_atom_type_scat_dispersion_real
_atom_type_scat_dispersion_imag
_atom_type_scat_source
C C 0.0033 0.0016 'International Tables Vol C Tables 4.2.6.8 and 6.1.1.4'
H H 0.0000 0.0000 'International Tables Vol C Tables 4.2.6.8 and 6.1.1.4'
O O 0.0106 0.0060 'International Tables Vol C Tables 4.2.6.8 and 6.1.1.4'
Cl Cl 0.1484 0.1585 'International Tables Vol C Tables 4.2.6.8 and 6.1.1.4'

loop_
_geom_angle_atom_site_label_1
_geom_angle_atom_site_label_2
_geom_angle_atom_site_label_3
_geom_angle
_geom_angle_site_symmetry_1
_geom_angle_site_symmetry_3
C10 O1 C1 116.62(10) . .
O1 C1 C9 107.60(10) . .
O1 C1 C2 107.50(11) . .
C9 C1 C2 116.32(11) . .
O1 C1 H1 104.8(10) . .
C9 C1 H1 108.0(10) . .
C2 C1 H1 111.9(10) . .
C13 C2 C12 108.75(12) . .
C13 C2 C3 107.62(11) . .
C12 C2 C3 111.84(12) . .
C13 C2 C1 107.15(10) . .
C12 C2 C1 110.43(11) . .
C3 C2 C1 110.87(11) . .
C17 C3 C4 109.19(13) . .
C17 C3 C2 114.21(12) . .
C4 C3 C2 111.81(11) . .
C17 C3 H3 107.1 . .
C4 C3 H3 107.1 . .
C2 C3 H3 107.1 . .
C5 C4 C3 114.04(12) . .
C5 C4 H4A 108.7 . .
C3 C4 H4A 108.7 . .
C5 C4 H4B 108.7 . .
C3 C4 H4B 108.7 . .
H4A C4 H4B 107.6 . .
C4 C5 C6 112.70(12) . .
C4 C5 H5A 109.1 . .
C6 C5 H5A 109.1 . .
C4 C5 H5B 109.1 . .
C6 C5 H5B 109.1 . .
H5A C5 H5B 107.8 . .
C13 C6 C5 107.40(11) . .
C13 C6 C16 101.11(12) . .
C5 C6 C16 110.26(11) . .
C13 C6 C7 114.88(11) . .
C5 C6 C7 110.26(12) . .
C16 C6 C7 112.49(11) . .
C18 C7 C8 111.85(12) . .
C18 C7 C6 111.18(12) . .
C8 C7 C6 111.62(11) . .
C18 C7 H7 105.9(10) . .
C8 C7 H7 106.6(10) . .
C6 C7 H7 109.4(10) . .
C19 C8 C7 111.85(11) . .
C19 C8 C9 109.29(11) . .
C7 C8 C9 114.24(11) . .
C19 C8 H8 107.0 . .
C7 C8 H8 107.0 . .
C9 C8 H8 107.0 . .
C1 C9 C8 116.13(11) . .
C1 C9 H9A 108.3 . .
C8 C9 H9A 108.3 . .
C1 C9 H9B 108.3 . .
C8 C9 H9B 108.3 . .
H9A C9 H9B 107.4 . .
O2 C10 O1 125.14(13) . .
O2 C10 C11 125.92(13) . .
O1 C10 C11 108.94(12) . .
C10 C11 Cl1 111.46(11) . .
C10 C11 H11A 109.3 . .
Cl1 C11 H11A 109.3 . .
C10 C11 H11B 109.3 . .
Cl1 C11 H11B 109.3 . .
H11A C11 H11B 108.0 . .
C2 C12 H12A 109.5 . .
C2 C12 H12B 109.5 . .
H12A C12 H12B 109.5 . .
C2 C12 H12C 109.5 . .
H12A C12 H12C 109.5 . .
H12B C12 H12C 109.5 . .
C14 C13 C2 118.82(11) . .
C14 C13 C6 102.18(11) . .
C2 C13 C6 116.23(11) . .
C14 C13 H13 106.2 . .
C2 C13 H13 106.2 . .
C6 C13 H13 106.2 . .
O3 C14 C15 124.26(14) . .
O3 C14 C13 128.04(14) . .
C15 C14 C13 107.69(12) . .
C14 C15 C16 105.51(12) . .
C14 C15 H15A 110.6 . .
C16 C15 H15A 110.6 . .
C14 C15 H15B 110.6 . .
C16 C15 H15B 110.6 . .
H15A C15 H15B 108.8 . .
C15 C16 C6 104.63(12) . .
C15 C16 H16A 110.8 . .
C6 C16 H16A 110.8 . .
C15 C16 H16B 110.8 . .
C6 C16 H16B 110.8 . .
H16A C16 H16B 108.9 . .
C3 C17 H17A 109.5 . .
C3 C17 H17B 109.5 . .
H17A C17 H17B 109.5 . .
C3 C17 H17C 109.5 . .
H17A C17 H17C 109.5 . .
H17B C17 H17C 109.5 . .
C7 C18 H18A 109.5 . .
C7 C18 H18B 109.5 . .
H18A C18 H18B 109.5 . .
C7 C18 H18C 109.5 . .
H18A C18 H18C 109.5 . .
H18B C18 H18C 109.5 . .
C22 C19 C20 122.87(14) . .
C22 C19 C8 120.63(14) . .
C20 C19 C8 116.50(12) . .
C21 C20 C19 126.62(16) . .
C21 C20 H20 116.7 . .
C19 C20 H20 116.7 . .
C20 C21 H21A 120.0 . .
C20 C21 H21B 120.0 . .
H21A C21 H21B 120.0 . .
C19 C22 H22A 120.0 . .
C19 C22 H22B 120.0 . .
H22A C22 H22B 120.0 . .

loop_
_geom_bond_atom_site_label_1
_geom_bond_atom_site_label_2
_geom_bond_distance
_geom_bond_site_symmetry_2
Cl1 C11 1.7704(15) .
O1 C10 1.3417(17) .
O1 C1 1.4785(16) .
O2 C10 1.1967(18) .
O3 C14 1.208(2) .
C1 C9 1.5337(18) .
C1 C2 1.5590(19) .
C1 H1 0.9998(10) .
C2 C13 1.5407(19) .
C2 C12 1.544(2) .
C2 C3 1.5576(19) .
C3 C17 1.533(2) .
C3 C4 1.540(2) .
C3 H3 1.0000 .
C4 C5 1.535(2) .
C4 H4A 0.9900 .
C4 H4B 0.9900 .
C5 C6 1.549(2) .
C5 H5A 0.9900 .
C5 H5B 0.9900 .
C6 C13 1.5485(19) .
C6 C16 1.5551(19) .
C6 C7 1.5572(19) .
C7 C18 1.5413(19) .
C7 C8 1.5526(19) .
C7 H7 0.9997(10) .
C8 C19 1.5216(19) .
C8 C9 1.5720(19) .
C8 H8 1.0000 .
C9 H9A 0.9900 .
C9 H9B 0.9900 .
C10 C11 1.515(2) .
C11 H11A 0.9900 .
C11 H11B 0.9900 .
C12 H12A 0.9800 .
C12 H12B 0.9800 .
C12 H12C 0.9800 .
C13 C14 1.530(2) .
C13 H13 1.0000 .
C14 C15 1.521(2) .
C15 C16 1.526(2) .
C15 H15A 0.9900 .
C15 H15B 0.9900 .
C16 H16A 0.9900 .
C16 H16B 0.9900 .
C17 H17A 0.9800 .
C17 H17B 0.9800 .
C17 H17C 0.9800 .
C18 H18A 0.9800 .
C18 H18B 0.9800 .
C18 H18C 0.9800 .
C19 C22 1.329(2) .
C19 C20 1.479(2) .
C20 C21 1.314(2) .
C20 H20 0.9500 .
C21 H21A 0.9500 .
C21 H21B 0.9500 .
C22 H22A 0.9500 .
C22 H22B 0.9500 .

loop_
_geom_torsion_atom_site_label_1
_geom_torsion_atom_site_label_2
_geom_torsion_atom_site_label_3
_geom_torsion_atom_site_label_4
_geom_torsion
_geom_torsion_site_symmetry_1
_geom_torsion_site_symmetry_2
_geom_torsion_site_symmetry_3
_geom_torsion_site_symmetry_4
C10 O1 C1 C9 -82.39(14) . . . .
C10 O1 C1 C2 151.62(11) . . . .
O1 C1 C2 C13 153.83(11) . . . .
C9 C1 C2 C13 33.19(16) . . . .
O1 C1 C2 C12 35.53(14) . . . .
C9 C1 C2 C12 -85.10(14) . . . .
O1 C1 C2 C3 -89.00(13) . . . .
C9 C1 C2 C3 150.37(12) . . . .
C13 C2 C3 C17 177.19(13) . . . .
C12 C2 C3 C17 -63.42(17) . . . .
C1 C2 C3 C17 60.30(16) . . . .
C13 C2 C3 C4 52.58(15) . . . .
C12 C2 C3 C4 171.97(12) . . . .
C1 C2 C3 C4 -64.31(15) . . . .
C17 C3 C4 C5 179.71(13) . . . .
C2 C3 C4 C5 -52.93(16) . . . .
C3 C4 C5 C6 52.92(17) . . . .
C4 C5 C6 C13 -51.91(15) . . . .
C4 C5 C6 C16 -161.24(13) . . . .
C4 C5 C6 C7 73.94(15) . . . .
C13 C6 C7 C18 -155.16(12) . . . .
C5 C6 C7 C18 83.33(14) . . . .
C16 C6 C7 C18 -40.20(16) . . . .
C13 C6 C7 C8 -29.50(16) . . . .
C5 C6 C7 C8 -151.01(11) . . . .
C16 C6 C7 C8 85.46(14) . . . .
C18 C7 C8 C19 -40.64(16) . . . .
C6 C7 C8 C19 -165.92(11) . . . .
C18 C7 C8 C9 -165.44(12) . . . .
C6 C7 C8 C9 69.27(15) . . . .
O1 C1 C9 C8 164.91(11) . . . .
C2 C1 C9 C8 -74.50(15) . . . .
C19 C8 C9 C1 -127.66(13) . . . .
C7 C8 C9 C1 -1.50(17) . . . .
C1 O1 C10 O2 -0.1(2) . . . .
C1 O1 C10 C11 -179.92(11) . . . .
O2 C10 C11 Cl1 -1.9(2) . . . .
O1 C10 C11 Cl1 177.85(10) . . . .
C12 C2 C13 C14 -56.62(16) . . . .
C3 C2 C13 C14 64.72(16) . . . .
C1 C2 C13 C14 -175.99(12) . . . .
C12 C2 C13 C6 -179.27(12) . . . .
C3 C2 C13 C6 -57.93(15) . . . .
C1 C2 C13 C6 61.36(15) . . . .
C5 C6 C13 C14 -73.63(13) . . . .
C16 C6 C13 C14 41.93(13) . . . .
C7 C6 C13 C14 163.32(11) . . . .
C5 C6 C13 C2 57.37(15) . . . .
C16 C6 C13 C2 172.93(11) . . . .
C7 C6 C13 C2 -65.68(15) . . . .
C2 C13 C14 O3 22.1(2) . . . .
C6 C13 C14 O3 151.53(16) . . . .
C2 C13 C14 C15 -158.77(13) . . . .
C6 C13 C14 C15 -29.37(14) . . . .
O3 C14 C15 C16 -176.38(16) . . . .
C13 C14 C15 C16 4.47(16) . . . .
C14 C15 C16 C6 22.29(16) . . . .
C13 C6 C16 C15 -40.09(14) . . . .
C5 C6 C16 C15 73.33(16) . . . .
C7 C6 C16 C15 -163.15(12) . . . .
C7 C8 C19 C22 114.29(15) . . . .
C9 C8 C19 C22 -118.19(15) . . . .
C7 C8 C19 C20 -64.78(16) . . . .
C9 C8 C19 C20 62.74(16) . . . .
C22 C19 C20 C21 16.5(3) . . . .
C8 C19 C20 C21 -164.42(16) . . . .

_cod_database_fobs_code 1551277
